data_1567100
loop_
_publ_author_name
'Basavaiah, Deevi'
'Golime, Gangadhararao'
'Banoth, Shivalal'
'Todeti, Saidulu'

_publ_section_title
;
 An umpolung strategy for intermolecular [2 + 2 + 1] cycloaddition of aryl
 aldehydes and nitriles: a facile access to 2,4,5-trisubstituted oxazoles.
;
_journal_issue 27
_journal_name_full 'Chemical science'
_journal_page_first 8080
_journal_page_last 8087
_journal_paper_doi 10.1039/d2sc00046f
_journal_volume 13
_journal_year 2022
_chemical_formula_sum 'C17 H13 Cl N2 O'
_chemical_formula_weight 296.74
_chemical_name_systematic
; 
 '5-(4-chlorophenyl)-4-cyclopropyl-2-(pyridin-2-yl)oxazole' 
;
_space_group_IT_number 9
_space_group_name_Hall 'C -2yc'
_space_group_name_H-M_alt 'C 1 c 1'
_symmetry_cell_setting monoclinic
_symmetry_space_group_name_H-M 'C 1 c 1'
_atom_sites_solution_hydrogens geom
_atom_sites_solution_primary direct
_atom_sites_solution_secondary difmap
_audit_creation_method SHELXL-97
_audit_update_record
;
2021-09-15 deposited with the CCDC.	2022-06-10 downloaded from the CCDC.
;
_cell_angle_alpha 90.00
_cell_angle_beta 90.891(13)
_cell_angle_gamma 90.00
_cell_formula_units_Z 4
_cell_length_a 5.7112(16)
_cell_length_b 23.177(8)
_cell_length_c 10.865(4)
_cell_measurement_reflns_used 8717
_cell_measurement_temperature 296(2)
_cell_measurement_theta_max 27.47
_cell_measurement_theta_min 2.57
_cell_volume 1438.0(8)
_computing_cell_refinement 'Bruker SAINT'
_computing_data_collection 'Bruker APEX2'
_computing_data_reduction 'Bruker SAINT'
_computing_molecular_graphics 'Bruker SHELXTL'
_computing_publication_material 'Bruker SHELXTL'
_computing_structure_refinement 'SHELXL-97 (Sheldrick, 1997)'
_computing_structure_solution 'SHELXS-97 (Sheldrick, 1990)'
_diffrn_ambient_temperature 296(2)
_diffrn_measured_fraction_theta_full 0.991
_diffrn_measured_fraction_theta_max 0.991
_diffrn_measurement_device_type 'Bruker APEX-II CCD'
_diffrn_measurement_method '\f and \w scans'
_diffrn_radiation_monochromator graphite
_diffrn_radiation_source 'fine-focus sealed tube'
_diffrn_radiation_type MoK\a
_diffrn_radiation_wavelength 0.71073
_diffrn_reflns_av_R_equivalents 0.0768
_diffrn_reflns_av_sigmaI/netI 0.0602
_diffrn_reflns_limit_h_max 6
_diffrn_reflns_limit_h_min -6
_diffrn_reflns_limit_k_max 27
_diffrn_reflns_limit_k_min -27
_diffrn_reflns_limit_l_max 12
_diffrn_reflns_limit_l_min -12
_diffrn_reflns_number 12472
_diffrn_reflns_theta_full 25.00
_diffrn_reflns_theta_max 25.00
_diffrn_reflns_theta_min 1.76
_diffrn_standards_number 0
_exptl_absorpt_coefficient_mu 0.265
_exptl_absorpt_correction_T_max 0.7456
_exptl_absorpt_correction_T_min 0.2593
_exptl_absorpt_correction_type none
_exptl_absorpt_process_details
'SADABS-2016/2 (Bruker,2016/2) was used for absorption correction. wR2(int) was 0.1808 before and 0.1108 after correction. The Ratio of minimum to maximum transmission is 0.3478. The \l/2 correction factor is Not present.'
_exptl_crystal_colour white
_exptl_crystal_density_diffrn 1.371
_exptl_crystal_density_method 'not measured'
_exptl_crystal_description blocks
_exptl_crystal_F_000 616
_exptl_crystal_size_max 0.20
_exptl_crystal_size_mid 0.15
_exptl_crystal_size_min 0.10
_refine_diff_density_max 0.349
_refine_diff_density_min -0.415
_refine_diff_density_rms 0.097
_refine_ls_abs_structure_details 'Flack H D (1983), Acta Cryst. A39, 876-881'
_refine_ls_abs_structure_Flack 0.12(6)
_refine_ls_extinction_method none
_refine_ls_goodness_of_fit_ref 1.094
_refine_ls_hydrogen_treatment constr
_refine_ls_matrix_type full
_refine_ls_number_parameters 190
_refine_ls_number_reflns 2422
_refine_ls_number_restraints 2
_refine_ls_restrained_S_all 1.094
_refine_ls_R_factor_all 0.0525
_refine_ls_R_factor_gt 0.0471
_refine_ls_shift/su_max 0.000
_refine_ls_shift/su_mean 0.000
_refine_ls_structure_factor_coef Fsqd
_refine_ls_weighting_details 'calc w=1/[\s^2^(Fo^2^)+(0.0740P)^2^+0.0000P] where P=(Fo^2^+2Fc^2^)/3'
_refine_ls_weighting_scheme calc
_refine_ls_wR_factor_gt 0.1145
_refine_ls_wR_factor_ref 0.1183
_reflns_number_gt 2173
_reflns_number_total 2422
_reflns_threshold_expression >2sigma(I)
_cod_data_source_file d2sc00046f2.cif
_cod_data_source_block compound-5afv
_cod_depositor_comments
;
The following automatic conversions were performed:

data item '_symmetry_cell_setting' value 'Monoclinic' was changed to
'monoclinic' in accordance with the
/home/data/users/saulius/crontab/automatic-downloads/rss-feeds/RSC/lib/dictionaries/cif_core.dic
dictionary named 'cif_core.dic' version 2.4.2 last updated on
2011-04-26.

Automatic conversion script
Id: cif_fix_values 7556 2019-12-06 15:28:31Z antanas 

 Adding full bibliography for 1567097--1567102.cif.
;
_cod_original_cell_volume 1438.1(8)
_cod_original_sg_symbol_H-M Cc
_cod_database_code 1567100

loop_
_symmetry_equiv_pos_as_xyz
'x, y, z'
'x, -y, z+1/2'
'x+1/2, y+1/2, z'
'x+1/2, -y+1/2, z+1/2'

loop_
_atom_site_label
_atom_site_type_symbol
_atom_site_fract_x
_atom_site_fract_y
_atom_site_fract_z
_atom_site_U_iso_or_equiv
_atom_site_adp_type
_atom_site_occupancy
_atom_site_symmetry_multiplicity
_atom_site_calc_flag
_atom_site_refinement_flags
_atom_site_disorder_assembly
_atom_site_disorder_group
Cl1 Cl 1.23123(12) 0.45889(4) 0.13968(7) 0.0685(3) Uani 1 1 d . . .
O1 O 0.4566(3) 0.32795(8) 0.50633(15) 0.0444(4) Uani 1 1 d . . .
N2 N 0.1013(4) 0.24907(11) 0.4993(2) 0.0545(6) Uani 1 1 d . . .
N1 N 0.4015(4) 0.34979(9) 0.70355(19) 0.0454(5) Uani 1 1 d . . .
C12 C 0.7733(5) 0.38973(11) 0.4426(2) 0.0424(6) Uani 1 1 d . . .
C5 C 0.1394(5) 0.27655(10) 0.6057(2) 0.0421(6) Uani 1 1 d . . .
C16 C 1.1249(5) 0.43846(12) 0.3778(3) 0.0508(6) Uani 1 1 d . . .
H16 H 1.2646 0.4572 0.3974 0.061 Uiso 1 1 calc R . .
C17 C 0.9859(5) 0.41733(12) 0.4696(3) 0.0502(6) Uani 1 1 d . . .
H17 H 1.0342 0.4215 0.5512 0.060 Uiso 1 1 calc R . .
C11 C 0.6183(5) 0.36970(10) 0.5387(2) 0.0431(6) Uani 1 1 d . . .
C6 C 0.3336(4) 0.31825(10) 0.6109(2) 0.0431(6) Uani 1 1 d . . .
C14 C 0.8487(5) 0.40420(12) 0.2251(2) 0.0511(7) Uani 1 1 d . . .
H14 H 0.8037 0.3998 0.1430 0.061 Uiso 1 1 calc R . .
C7 C 0.5851(5) 0.38331(10) 0.6594(2) 0.0450(6) Uani 1 1 d . . .
C13 C 0.7084(5) 0.38309(12) 0.3178(2) 0.0489(6) Uani 1 1 d . . .
H13 H 0.5694 0.3643 0.2973 0.059 Uiso 1 1 calc R . .
C8 C 0.7093(5) 0.42537(12) 0.7393(3) 0.0564(7) Uani 1 1 d . . .
H8 H 0.7932 0.4559 0.6959 0.068 Uiso 1 1 calc R . .
C15 C 1.0554(5) 0.43171(11) 0.2557(2) 0.0477(6) Uani 1 1 d . . .
C4 C 0.0001(5) 0.26881(11) 0.7086(2) 0.0488(6) Uani 1 1 d . . .
H4 H 0.0331 0.2884 0.7816 0.059 Uiso 1 1 calc R . .
C1 C -0.0830(5) 0.21329(14) 0.4940(3) 0.0612(7) Uani 1 1 d . . .
H1 H -0.1126 0.1938 0.4206 0.073 Uiso 1 1 calc R . .
C2 C -0.2319(5) 0.20356(13) 0.5908(3) 0.0556(7) Uani 1 1 d . . .
H2 H -0.3587 0.1787 0.5820 0.067 Uiso 1 1 calc R . .
C9 C 0.6152(6) 0.44205(14) 0.8614(3) 0.0651(9) Uani 1 1 d . . .
H9A H 0.6360 0.4817 0.8876 0.078 Uiso 1 1 calc R . .
H9B H 0.4694 0.4245 0.8864 0.078 Uiso 1 1 calc R . .
C3 C -0.1886(5) 0.23138(12) 0.7001(3) 0.0534(7) Uani 1 1 d . . .
H3 H -0.2843 0.2253 0.7674 0.064 Uiso 1 1 calc R . .
C10 C 0.8225(7) 0.40545(16) 0.8580(3) 0.0773(10) Uani 1 1 d . . .
H10A H 0.8048 0.3652 0.8805 0.093 Uiso 1 1 calc R . .
H10B H 0.9716 0.4225 0.8818 0.093 Uiso 1 1 calc R . .

loop_
_atom_site_aniso_label
_atom_site_aniso_U_11
_atom_site_aniso_U_22
_atom_site_aniso_U_33
_atom_site_aniso_U_23
_atom_site_aniso_U_13
_atom_site_aniso_U_12
Cl1 0.0672(5) 0.0794(5) 0.0595(4) 0.0166(4) 0.0178(3) -0.0021(4)
O1 0.0504(10) 0.0447(9) 0.0382(9) 0.0004(7) 0.0040(8) -0.0026(8)
N2 0.0580(16) 0.0661(15) 0.0396(12) -0.0062(10) 0.0064(10) -0.0103(11)
N1 0.0557(13) 0.0433(11) 0.0373(11) 0.0007(9) 0.0029(9) -0.0014(10)
C12 0.0479(15) 0.0373(12) 0.0421(13) 0.0032(10) 0.0019(11) 0.0055(11)
C5 0.0489(15) 0.0401(13) 0.0373(12) 0.0016(9) 0.0020(10) 0.0012(10)
C16 0.0446(15) 0.0537(14) 0.0543(15) -0.0002(12) 0.0033(12) -0.0054(12)
C17 0.0518(16) 0.0539(15) 0.0448(14) 0.0022(12) -0.0029(12) 0.0021(12)
C11 0.0479(15) 0.0377(12) 0.0435(14) 0.0019(10) -0.0021(11) 0.0017(10)
C6 0.0518(15) 0.0417(13) 0.0358(12) 0.0043(10) 0.0036(10) 0.0033(11)
C14 0.0536(17) 0.0609(17) 0.0387(13) -0.0036(11) 0.0019(12) 0.0029(13)
C7 0.0512(16) 0.0437(13) 0.0401(12) -0.0002(10) 0.0025(11) 0.0014(11)
C13 0.0486(16) 0.0533(15) 0.0449(14) -0.0041(11) 0.0013(12) -0.0069(12)
C8 0.0633(19) 0.0572(16) 0.0489(16) -0.0095(13) 0.0070(13) -0.0099(14)
C15 0.0478(16) 0.0482(14) 0.0473(15) 0.0050(12) 0.0069(12) 0.0057(12)
C4 0.0609(18) 0.0485(14) 0.0371(14) -0.0028(11) 0.0076(12) 0.0003(12)
C1 0.0669(19) 0.0664(18) 0.0503(16) -0.0112(14) -0.0020(13) -0.0089(16)
C2 0.0541(17) 0.0567(15) 0.0562(17) 0.0031(13) 0.0074(13) -0.0076(12)
C9 0.073(2) 0.0605(17) 0.0619(19) -0.0217(15) 0.0132(17) -0.0048(16)
C3 0.0573(18) 0.0568(16) 0.0465(15) 0.0076(12) 0.0148(13) 0.0004(13)
C10 0.077(3) 0.085(2) 0.069(2) -0.0263(19) -0.0148(18) 0.0100(19)

loop_
_atom_type_symbol
_atom_type_description
_atom_type_scat_dispersion_real
_atom_type_scat_dispersion_imag
_atom_type_scat_source
C C 0.0033 0.0016 'International Tables Vol C Tables 4.2.6.8 and 6.1.1.4'
H H 0.0000 0.0000 'International Tables Vol C Tables 4.2.6.8 and 6.1.1.4'
Cl Cl 0.1484 0.1585 'International Tables Vol C Tables 4.2.6.8 and 6.1.1.4'
N N 0.0061 0.0033 'International Tables Vol C Tables 4.2.6.8 and 6.1.1.4'
O O 0.0106 0.0060 'International Tables Vol C Tables 4.2.6.8 and 6.1.1.4'

loop_
_geom_angle_atom_site_label_1
_geom_angle_atom_site_label_2
_geom_angle_atom_site_label_3
_geom_angle
_geom_angle_site_symmetry_1
_geom_angle_site_symmetry_3
_geom_angle_publ_flag
C6 O1 C11 104.74(19) . . ?
C5 N2 C1 116.7(2) . . ?
C6 N1 C7 105.3(2) . . ?
C17 C12 C13 117.8(2) . . ?
C17 C12 C11 122.1(2) . . ?
C13 C12 C11 120.1(3) . . ?
N2 C5 C4 123.1(2) . . ?
N2 C5 C6 117.3(2) . . ?
C4 C5 C6 119.5(2) . . ?
C17 C16 C15 119.6(3) . . ?
C17 C16 H16 120.2 . . ?
C15 C16 H16 120.2 . . ?
C16 C17 C12 121.3(3) . . ?
C16 C17 H17 119.3 . . ?
C12 C17 H17 119.3 . . ?
C7 C11 O1 107.8(2) . . ?
C7 C11 C12 135.3(2) . . ?
O1 C11 C12 116.9(2) . . ?
N1 C6 O1 113.7(2) . . ?
N1 C6 C5 128.0(2) . . ?
O1 C6 C5 118.3(2) . . ?
C15 C14 C13 119.4(2) . . ?
C15 C14 H14 120.3 . . ?
C13 C14 H14 120.3 . . ?
C11 C7 N1 108.5(2) . . ?
C11 C7 C8 130.1(3) . . ?
N1 C7 C8 121.4(2) . . ?
C14 C13 C12 121.0(3) . . ?
C14 C13 H13 119.5 . . ?
C12 C13 H13 119.5 . . ?
C7 C8 C9 121.1(3) . . ?
C7 C8 C10 119.7(3) . . ?
C9 C8 C10 58.2(2) . . ?
C7 C8 H8 115.3 . . ?
C9 C8 H8 115.3 . . ?
C10 C8 H8 115.3 . . ?
C14 C15 C16 120.9(2) . . ?
C14 C15 Cl1 119.6(2) . . ?
C16 C15 Cl1 119.4(2) . . ?
C3 C4 C5 118.7(2) . . ?
C3 C4 H4 120.7 . . ?
C5 C4 H4 120.7 . . ?
N2 C1 C2 124.1(3) . . ?
N2 C1 H1 117.9 . . ?
C2 C1 H1 117.9 . . ?
C3 C2 C1 118.6(3) . . ?
C3 C2 H2 120.7 . . ?
C1 C2 H2 120.7 . . ?
C10 C9 C8 61.5(2) . . ?
C10 C9 H9A 117.6 . . ?
C8 C9 H9A 117.6 . . ?
C10 C9 H9B 117.6 . . ?
C8 C9 H9B 117.6 . . ?
H9A C9 H9B 114.7 . . ?
C2 C3 C4 118.8(2) . . ?
C2 C3 H3 120.6 . . ?
C4 C3 H3 120.6 . . ?
C9 C10 C8 60.3(2) . . ?
C9 C10 H10A 117.7 . . ?
C8 C10 H10A 117.7 . . ?
C9 C10 H10B 117.7 . . ?
C8 C10 H10B 117.7 . . ?
H10A C10 H10B 114.9 . . ?

loop_
_geom_bond_atom_site_label_1
_geom_bond_atom_site_label_2
_geom_bond_distance
_geom_bond_site_symmetry_2
_geom_bond_publ_flag
Cl1 C15 1.742(3) . ?
O1 C6 1.364(3) . ?
O1 C11 1.379(3) . ?
N2 C5 1.335(3) . ?
N2 C1 1.341(4) . ?
N1 C6 1.298(3) . ?
N1 C7 1.396(3) . ?
C12 C17 1.400(4) . ?
C12 C13 1.409(4) . ?
C12 C11 1.456(4) . ?
C5 C4 1.394(3) . ?
C5 C6 1.471(4) . ?
C16 C17 1.374(4) . ?
C16 C15 1.387(4) . ?
C16 H16 0.9300 . ?
C17 H17 0.9300 . ?
C11 C7 1.365(4) . ?
C14 C15 1.378(4) . ?
C14 C13 1.386(4) . ?
C14 H14 0.9300 . ?
C7 C8 1.479(4) . ?
C13 H13 0.9300 . ?
C8 C9 1.490(4) . ?
C8 C10 1.507(5) . ?
C8 H8 0.9800 . ?
C4 C3 1.385(4) . ?
C4 H4 0.9300 . ?
C1 C2 1.381(4) . ?
C1 H1 0.9300 . ?
C2 C3 1.371(4) . ?
C2 H2 0.9300 . ?
C9 C10 1.458(5) . ?
C9 H9A 0.9700 . ?
C9 H9B 0.9700 . ?
C3 H3 0.9300 . ?
C10 H10A 0.9700 . ?
C10 H10B 0.9700 . ?
